data_9016896
loop_
_publ_author_name
'Whittle, K. R.'
'Hyatt, N. C.'
'Smith, K. L.'
'Margiolaki, I.'
'Berry, F. J.'
'Knight, K. S.'
'Lumpkin, G. R.'

_publ_section_title
;
 Combined neutron and X-ray diffraction determination
 of disorder in doped zirconolite-2M
 Note: CaZrFeNbO7, model 1
;
_journal_name_full 'American Mineralogist'
_journal_page_first 291
_journal_page_last 298
_journal_volume 97
_journal_year 2012
_chemical_compound_source Synthetic
_chemical_formula_sum 'Ca2 Fe2 Nb2 O14 Zr2'
_chemical_name_mineral Laachite
_space_group_IT_number 15
_space_group_name_Hall '-C 2yc'
_space_group_name_H-M_alt 'C 1 2/c 1'
_symmetry_space_group_name_H-M 'C 1 2/c 1'
_cell_angle_alpha 90
_cell_angle_beta 100.66950
_cell_angle_gamma 90
_cell_length_a 12.670281
_cell_length_b 7.378349
_cell_length_c 11.525772
_cell_formula_units_Z 4
_cell_volume 1058.867
_database_code_amcsd 0020829
_exptl_crystal_density_diffrn 4.919
_cod_data_source_file inputs/fixed/downloads/05/05248.cif
_cod_data_source_block 05248
_cod_original_formula_sum 'Ca2 Zr2 Fe2 Nb2 O14'
_cod_database_code 9016896

loop_
_space_group_symop_operation_xyz
x,y,z
1/2+x,1/2+y,z
x,-y,1/2+z
1/2+x,1/2-y,1/2+z
-x,y,1/2-z
1/2-x,1/2+y,1/2-z
-x,-y,-z
1/2-x,1/2-y,-z

loop_
_atom_site_label
_atom_site_fract_x
_atom_site_fract_y
_atom_site_fract_z
_atom_site_occupancy
_atom_site_U_iso_or_equiv
Ca 0.37677 0.12347 0.49708 1.00000 0.01483
Zr 0.11926 0.12832 0.97437 1.00000 0.02281
Fe1 0.24865 0.12406 0.74347 0.50000 0.00715
Nb1 0.24865 0.12406 0.74347 0.50000 0.00715
Fe2 0.47087 0.06952 0.25151 0.50000 0.02430
Nb3 0.00000 0.13108 0.25000 1.00000 0.02371
O1 0.30165 0.12702 0.28512 1.00000 0.01860
O2 0.46881 0.13738 0.09745 1.00000 0.01780
O3 0.20436 0.08169 0.56876 1.00000 0.01070
O4 0.39578 0.16061 0.71542 1.00000 0.01760
O5 0.71143 0.17661 0.58436 1.00000 0.01960
O6 -0.00434 0.11928 0.42021 1.00000 0.01720
O7 0.11282 0.05607 0.79397 1.00000 0.01870

loop_
_cod_related_entry_id
_cod_related_entry_database
_cod_related_entry_code
1 AMCSD 0020829
